data_2000992
loop_
_publ_author_name
'Chakoumakos, B. C.'
'Lager, G. A.'
'Fernandez-Baca, J. A.'

_publ_section_title
;
 Refinement of the structures of Sr~3~Al~2~O~6~ and the hydrogarnet
 Sr~3~Al~2~(O~4~D~4~)~3~ by Rietveld analysis of neutron powder
 diffraction data
;
_journal_issue 3
_journal_name_full 'Acta Crystallographica Section C'
_journal_page_first 414
_journal_page_last 419
_journal_paper_doi 10.1107/S0108270191010211
_journal_volume 48
_journal_year 1992
_chemical_formula_sum 'Al2 D12 O12 Sr3'
_chemical_formula_weight 532.98
_space_group_crystal_system cubic
_space_group_IT_number 230
_space_group_name_Hall '-I 4bd 2c 3'
_space_group_name_H-M_alt 'I a -3 d'
_cell_angle_alpha 90
_cell_angle_beta 90
_cell_angle_gamma 90
_cell_formula_units_Z 8
_cell_length_a 13.03190(10)
_cell_length_b 13.03190(10)
_cell_length_c 13.03190(10)
_cell_volume 2213.21(3)
_diffrn_radiation_probe neutron
_diffrn_radiation_type Neutron
_diffrn_radiation_wavelength 1.400
_exptl_crystal_density_diffrn 3.128
_cod_data_source_file st0526.cif
_cod_data_source_block st0526b
_cod_original_cell_volume 2213.2(2)
_cod_database_code 2000992

loop_
_space_group_symop_id
_space_group_symop_operation_xyz
1 x,y,z
2 -y+1/4,x+3/4,z+1/4
3 -x+1/2,-y,z+1/2
4 y+1/4,-x+1/4,z+3/4
5 x,-y,-z+1/2
6 y+1/4,x+3/4,-z+3/4
7 -x+1/2,y,-z
8 -y+1/4,-x+1/4,-z+1/4
9 z,x,y
10 -x+1/4,z+3/4,y+1/4
11 -z+1/2,-x,y+1/2
12 x+1/4,-z+1/4,y+3/4
13 z,-x,-y+1/2
14 x+1/4,z+3/4,-y+3/4
15 -z+1/2,x,-y
16 -x+1/4,-z+1/4,-y+1/4
17 y,z,x
18 y+1/2,-z+1/2,-x
19 z+3/4,y+1/4,-x+1/4
20 -y,z+1/2,-x+1/2
21 -z+1/4,-y+1/4,-x+1/4
22 -y+1/2,-z,x+1/2
23 z+3/4,-y+3/4,x+1/4
24 -z+3/4,y+1/4,x+3/4
25 -x,-y,-z
26 y+3/4,-x+1/4,-z+3/4
27 x+1/2,y,-z+1/2
28 -y+3/4,x+3/4,-z+1/4
29 -x,y,z+1/2
30 -y+3/4,-x+1/4,z+1/4
31 x+1/2,-y,z
32 y+3/4,x+3/4,z+3/4
33 -z,-x,-y
34 x+3/4,-z+1/4,-y+3/4
35 z+1/2,x,-y+1/2
36 -x+3/4,z+3/4,-y+1/4
37 -z,x,y+1/2
38 -x+3/4,-z+1/4,y+1/4
39 z+1/2,-x,y
40 x+3/4,z+3/4,y+3/4
41 -y,-z,-x
42 -y+1/2,z+1/2,x
43 -z+1/4,-y+3/4,x+3/4
44 y,-z+1/2,x+1/2
45 z+3/4,y+3/4,x+3/4
46 y+1/2,z,-x+1/2
47 -z+1/4,y+1/4,-x+3/4
48 z+1/4,-y+3/4,-x+1/4
49 x+1/2,y+1/2,z+1/2
50 -y+3/4,x+1/4,z+3/4
51 -x,-y+1/2,z
52 y+3/4,-x+3/4,z+1/4
53 x+1/2,-y+1/2,-z
54 y+3/4,x+1/4,-z+1/4
55 -x,y+1/2,-z+1/2
56 -y+3/4,-x+3/4,-z+3/4
57 z+1/2,x+1/2,y+1/2
58 -x+3/4,z+1/4,y+3/4
59 -z,-x+1/2,y
60 x+3/4,-z+3/4,y+1/4
61 z+1/2,-x+1/2,-y
62 x+3/4,z+1/4,-y+1/4
63 -z,x+1/2,-y+1/2
64 -x+3/4,-z+3/4,-y+3/4
65 y+1/2,z+1/2,x+1/2
66 y,-z,-x+1/2
67 z+1/4,y+3/4,-x+3/4
68 -y+1/2,z,-x
69 -z+3/4,-y+3/4,-x+3/4
70 -y,-z+1/2,x
71 z+1/4,-y+1/4,x+3/4
72 -z+1/4,y+3/4,x+1/4
73 -x+1/2,-y+1/2,-z+1/2
74 y+1/4,-x+3/4,-z+1/4
75 x,y+1/2,-z
76 -y+1/4,x+1/4,-z+3/4
77 -x+1/2,y+1/2,z
78 -y+1/4,-x+3/4,z+3/4
79 x,-y+1/2,z+1/2
80 y+1/4,x+1/4,z+1/4
81 -z+1/2,-x+1/2,-y+1/2
82 x+1/4,-z+3/4,-y+1/4
83 z,x+1/2,-y
84 -x+1/4,z+1/4,-y+3/4
85 -z+1/2,x+1/2,y
86 -x+1/4,-z+3/4,y+3/4
87 z,-x+1/2,y+1/2
88 x+1/4,z+1/4,y+1/4
89 -y+1/2,-z+1/2,-x+1/2
90 -y,z,x+1/2
91 -z+3/4,-y+1/4,x+1/4
92 y+1/2,-z,x
93 z+1/4,y+1/4,x+1/4
94 y,z+1/2,-x
95 -z+3/4,y+3/4,-x+1/4
96 z+3/4,-y+1/4,-x+3/4

loop_
_atom_site_label
_atom_site_fract_x
_atom_site_fract_y
_atom_site_fract_z
Sr .125 .0 .25
Al .0 .0 .0
O .0284(2) .04950(10) .63510(10)
D .1547(3) .0961(2) .7895(2)
